data_4320761
loop_
_publ_author_name
'Dana S. Marlin'
'Marilyn M. Olmstead'
'Pradip K. Mascharak'

_publ_section_title
;
 Structure-Spectroscopy Correlation in Distorted Five-Coordinate Cu(II)
 Complexes: A Case Study with a Set of Closely Related Copper Complexes of
 Pyridine-2,6-dicarboxamide Ligands
;
_journal_name_full 'Inorganic Chemistry'
_journal_page_first 7003
_journal_page_last 7008
_journal_paper_doi 10.1021/ic010523n
_journal_volume 40
_journal_year 2001
_chemical_formula_sum 'C46 H48 Cl2 Cu2 N12 Na2 O12'
_chemical_formula_weight 1204.92
_chemical_name_common '[Cu(dmppy)(Me2-bpy)][NaClO4].CH3CN'
_chemical_name_systematic
;
  ?
;
_space_group_IT_number 14
_symmetry_cell_setting monoclinic
_symmetry_space_group_name_Hall '-P 2ybc'
_symmetry_space_group_name_H-M 'P 1 21/c 1'
_atom_sites_solution_hydrogens constr
_atom_sites_solution_primary Patterson
_atom_sites_solution_secondary difmap
_audit_creation_method SHELXL-97
_cell_angle_alpha 90.00
_cell_angle_beta 107.21(3)
_cell_angle_gamma 90.00
_cell_formula_units_Z 2
_cell_length_a 12.925(4)
_cell_length_b 15.762(5)
_cell_length_c 14.171(5)
_cell_measurement_reflns_used 50
_cell_measurement_temperature 130(2)
_cell_measurement_theta_max 20.0
_cell_measurement_theta_min 8.0
_cell_volume 2757.7(16)
_computing_cell_refinement 'Siemens P3-PC'
_computing_data_collection 'Siemens P3-PC'
_computing_data_reduction 'Siemens XDISK'
_computing_molecular_graphics 'SHELXTL 5, XP (Sheldrick, 1994)'
_computing_publication_material 'SHELXTL 6.1, XL (Sheldrick, 2001)'
_computing_structure_refinement 'SHELXTL 6.1, XL (Sheldrick, 2001)'
_computing_structure_solution 'SHELXS-97 (Sheldrick, 1990)'
_diffrn_ambient_temperature 130(2)
_diffrn_measured_fraction_theta_full 0.988
_diffrn_measured_fraction_theta_max 0.988
_diffrn_measurement_device_type 'Siemens P3'
_diffrn_measurement_method \w
_diffrn_radiation_monochromator graphite
_diffrn_radiation_source 'normal-focus sealed tube'
_diffrn_radiation_type MoK\a
_diffrn_radiation_wavelength 0.71073
_diffrn_reflns_av_R_equivalents 0.058
_diffrn_reflns_av_sigmaI/netI 0.094
_diffrn_reflns_limit_h_max 16
_diffrn_reflns_limit_h_min -16
_diffrn_reflns_limit_k_max 20
_diffrn_reflns_limit_k_min 0
_diffrn_reflns_limit_l_max 18
_diffrn_reflns_limit_l_min 0
_diffrn_reflns_number 6526
_diffrn_reflns_theta_full 27.50
_diffrn_reflns_theta_max 27.50
_diffrn_reflns_theta_min 1.65
_diffrn_standards_decay_% <0.5
_diffrn_standards_interval_count 198
_diffrn_standards_number 2
_exptl_absorpt_coefficient_mu 0.952
_exptl_absorpt_correction_T_max 0.9277
_exptl_absorpt_correction_T_min 0.5988
_exptl_absorpt_correction_type empirical
_exptl_absorpt_process_details
;XABS2, Parkin, S., Moezzi, B. and Hope, H. J. Appl. Crystallogr. 28 
(1995) 53-56.
;
_exptl_crystal_colour blue
_exptl_crystal_density_diffrn 1.451
_exptl_crystal_density_method 'not measured'
_exptl_crystal_description plate
_exptl_crystal_F_000 1236
_exptl_crystal_size_max 0.60
_exptl_crystal_size_mid 0.16
_exptl_crystal_size_min 0.08
_refine_diff_density_max 0.950
_refine_diff_density_min -0.907
_refine_diff_density_rms 0.123
_refine_ls_extinction_method none
_refine_ls_goodness_of_fit_ref 1.023
_refine_ls_hydrogen_treatment mixed
_refine_ls_matrix_type full
_refine_ls_number_parameters 380
_refine_ls_number_reflns 6263
_refine_ls_number_restraints 30
_refine_ls_restrained_S_all 1.022
_refine_ls_R_factor_all 0.1285
_refine_ls_R_factor_gt 0.0754
_refine_ls_shift/su_max 0.001
_refine_ls_shift/su_mean 0.000
_refine_ls_structure_factor_coef Fsqd
_refine_ls_weighting_details 'calc w=1/[\s^2^(Fo^2^)+(0.1028P)^2^+4.4878P] where P=(Fo^2^+2Fc^2^)/3'
_refine_ls_weighting_scheme calc
_refine_ls_wR_factor_gt 0.1793
_refine_ls_wR_factor_ref 0.2107
_reflns_number_gt 3911
_reflns_number_total 6263
_reflns_threshold_expression >2\s(I)
_cod_data_source_file ic010523n_5.cif
_cod_data_source_block mn1206
_cod_original_sg_symbol_H-M 'P 21/c'
_cod_database_code 4320761

loop_
_symmetry_equiv_pos_as_xyz
'x, y, z'
'-x, y+1/2, -z+1/2'
'-x, -y, -z'
'x, -y-1/2, z-1/2'

loop_
_atom_site_label
_atom_site_type_symbol
_atom_site_fract_x
_atom_site_fract_y
_atom_site_fract_z
_atom_site_U_iso_or_equiv
_atom_site_adp_type
_atom_site_occupancy
_atom_site_symmetry_multiplicity
_atom_site_calc_flag
_atom_site_refinement_flags
_atom_site_disorder_assembly
_atom_site_disorder_group
Cu1 Cu 0.20167(5) 0.17929(4) 0.97669(5) 0.0219(2) Uani 1 1 d . . .
O1 O 0.0984(3) 0.0202(2) 0.7406(3) 0.0270(8) Uani 1 1 d . . .
O2 O 0.0437(3) 0.4045(2) 0.9734(3) 0.0232(8) Uani 1 1 d . . .
N1 N 0.1689(4) 0.2953(3) 1.0170(3) 0.0264(11) Uani 1 1 d . . .
N2 N 0.0764(3) 0.2076(2) 0.8677(3) 0.0199(9) Uani 1 1 d . . .
N3 N 0.1946(3) 0.0770(3) 0.8920(3) 0.0270(10) Uani 1 1 d . . .
N4 N 0.2071(4) 0.1177(3) 1.1165(3) 0.0243(10) Uani 1 1 d . . .
N5 N 0.3641(3) 0.1746(2) 1.0471(3) 0.0189(9) Uani 1 1 d . . .
C1 C 0.2277(5) 0.3398(4) 1.1070(4) 0.0385(16) Uani 1 1 d . . .
H1A H 0.2544 0.3941 1.0898 0.058 Uiso 1 1 calc R . .
H1B H 0.2891 0.3051 1.1443 0.058 Uiso 1 1 calc R . .
H1C H 0.1792 0.3501 1.1474 0.058 Uiso 1 1 calc R . .
C2 C 0.0824(4) 0.3332(3) 0.9596(4) 0.0230(11) Uani 1 1 d . . .
C3 C 0.0287(4) 0.2825(3) 0.8689(4) 0.0189(10) Uani 1 1 d . . .
C4 C -0.0585(4) 0.3050(3) 0.7884(4) 0.0235(11) Uani 1 1 d . . .
H4 H -0.0936 0.3582 0.7871 0.028 Uiso 1 1 calc R . .
C5 C -0.0934(5) 0.2490(4) 0.7101(4) 0.0307(13) Uani 1 1 d . . .
H5 H -0.1535 0.2633 0.6552 0.037 Uiso 1 1 calc R . .
C6 C -0.0403(4) 0.1718(3) 0.7117(4) 0.0275(12) Uani 1 1 d . . .
H6 H -0.0629 0.1331 0.6581 0.033 Uiso 1 1 calc R . .
C7 C 0.0453(4) 0.1533(3) 0.7927(4) 0.0190(10) Uani 1 1 d . . .
C8 C 0.1174(4) 0.0758(3) 0.8072(4) 0.0186(10) Uani 1 1 d . . .
C9 C 0.2704(5) 0.0057(3) 0.9114(5) 0.0393(16) Uani 1 1 d . . .
H9A H 0.2302 -0.0474 0.8928 0.059 Uiso 1 1 calc R . .
H9B H 0.3106 0.0043 0.9818 0.059 Uiso 1 1 calc R . .
H9C H 0.3212 0.0126 0.8725 0.059 Uiso 1 1 calc R . .
C10 C 0.0139(5) 0.1036(4) 1.0719(6) 0.0435(17) Uani 1 1 d . . .
H10A H 0.0002 0.1640 1.0576 0.065 Uiso 1 1 calc R . .
H10B H -0.0413 0.0806 1.0996 0.065 Uiso 1 1 calc R . .
H10C H 0.0110 0.0733 1.0108 0.065 Uiso 1 1 calc R . .
C11 C 0.1236(5) 0.0924(3) 1.1448(5) 0.0322(13) Uani 1 1 d . . .
C12 C 0.1378(5) 0.0592(4) 1.2400(5) 0.0391(15) Uani 1 1 d . . .
H12 H 0.0769 0.0428 1.2602 0.047 Uiso 1 1 calc R . .
C13 C 0.2406(6) 0.0509(4) 1.3031(5) 0.0411(16) Uani 1 1 d . . .
H13 H 0.2521 0.0282 1.3675 0.049 Uiso 1 1 calc R . .
C14 C 0.3273(5) 0.0762(3) 1.2714(4) 0.0337(14) Uani 1 1 d . . .
H14 H 0.3993 0.0709 1.3137 0.040 Uiso 1 1 calc R . .
C15 C 0.3078(4) 0.1091(3) 1.1778(4) 0.0253(12) Uani 1 1 d . . .
C16 C 0.3957(4) 0.1394(3) 1.1373(4) 0.0232(11) Uani 1 1 d . . .
C17 C 0.5049(5) 0.1303(3) 1.1887(4) 0.0318(13) Uani 1 1 d . . .
H17 H 0.5268 0.1043 1.2520 0.038 Uiso 1 1 calc R . .
C18 C 0.5806(4) 0.1599(4) 1.1454(5) 0.0339(14) Uani 1 1 d . . .
H18 H 0.6557 0.1557 1.1795 0.041 Uiso 1 1 calc R . .
C19 C 0.5468(4) 0.1953(4) 1.0531(5) 0.0331(14) Uani 1 1 d . . .
H19 H 0.5984 0.2151 1.0225 0.040 Uiso 1 1 calc R . .
C20 C 0.4372(4) 0.2022(3) 1.0046(4) 0.0261(12) Uani 1 1 d . . .
C21 C 0.3957(5) 0.2396(4) 0.9034(5) 0.0397(15) Uani 1 1 d . . .
H21A H 0.3671 0.1943 0.8554 0.060 Uiso 1 1 calc R . .
H21B H 0.4548 0.2688 0.8866 0.060 Uiso 1 1 calc R . .
H21C H 0.3378 0.2802 0.9020 0.060 Uiso 1 1 calc R . .
Cl1 Cl 0.27418(11) -0.12753(10) 0.54922(11) 0.0346(4) Uani 1 1 d . . .
O3 O 0.2085(4) -0.0682(3) 0.4793(3) 0.0425(11) Uani 1 1 d . . .
O4 O 0.2564(3) -0.1114(3) 0.6433(3) 0.0442(12) Uani 1 1 d . . .
O5 O 0.3852(4) -0.1168(4) 0.5574(4) 0.0664(17) Uani 1 1 d . . .
O6 O 0.2410(5) -0.2122(3) 0.5173(4) 0.0686(17) Uani 1 1 d . . .
Na1 Na 0.10480(16) -0.01104(11) 0.58900(15) 0.0214(5) Uani 1 1 d . . .
N6 N 0.4937(14) -0.0969(13) 0.2228(16) 0.069(5) Uiso 0.40 1 d PD A 1
C22 C 0.409(2) -0.1121(18) 0.214(3) 0.049(7) Uiso 0.40 1 d PD A 1
C23 C 0.310(2) -0.1501(16) 0.230(2) 0.052(6) Uiso 0.40 1 d PD A 1
N6B N 0.239(3) -0.124(2) 0.126(3) 0.036(8) Uiso 0.15 1 d PD B 2
C22B C 0.310(4) -0.140(3) 0.185(4) 0.038(18) Uiso 0.15 1 d PD B 2
C23B C 0.419(4) -0.119(5) 0.252(5) 0.07(3) Uiso 0.15 1 d PD B 2
N6C N 0.527(3) -0.051(2) 0.464(2) 0.048(10) Uiso 0.15 1 d PD C 3
C22C C 0.518(3) -0.090(2) 0.399(2) 0.037(9) Uiso 0.15 1 d PD C 3
C23C C 0.510(3) -0.108(3) 0.294(2) 0.038(10) Uiso 0.15 1 d PD C 3
N6D N 0.441(3) -0.091(3) 0.159(3) 0.040(9) Uiso 0.15 1 d PD D 4
C22D C 0.373(2) -0.1201(18) 0.176(2) 0.008(6) Uiso 0.15 1 d PD D 4
C23D C 0.268(3) -0.140(3) 0.192(3) 0.029(9) Uiso 0.15 1 d PD D 4
N6E N 0.491(3) -0.081(3) 0.169(3) 0.048(10) Uiso 0.15 1 d PD E 5
C22E C 0.425(3) -0.103(2) 0.194(3) 0.013(9) Uiso 0.15 1 d PD E 5
C23E C 0.330(4) -0.147(4) 0.209(6) 0.031(13) Uiso 0.15 1 d PD E 5

loop_
_atom_site_aniso_label
_atom_site_aniso_U_11
_atom_site_aniso_U_22
_atom_site_aniso_U_33
_atom_site_aniso_U_23
_atom_site_aniso_U_13
_atom_site_aniso_U_12
Cu1 0.0200(3) 0.0118(3) 0.0273(4) -0.0048(3) -0.0034(2) 0.0050(2)
O1 0.032(2) 0.0140(17) 0.031(2) -0.0073(15) 0.0038(16) -0.0031(15)
O2 0.0227(18) 0.0103(16) 0.031(2) -0.0027(14) 0.0003(15) 0.0045(14)
N1 0.025(2) 0.015(2) 0.029(2) -0.0079(18) -0.0073(19) 0.0082(17)
N2 0.019(2) 0.0097(18) 0.027(2) 0.0016(16) 0.0008(18) 0.0032(16)
N3 0.023(2) 0.015(2) 0.035(3) -0.0085(18) -0.0032(19) 0.0052(17)
N4 0.026(2) 0.011(2) 0.035(3) -0.0056(18) 0.008(2) -0.0013(17)
N5 0.019(2) 0.0079(18) 0.029(2) -0.0014(17) 0.0056(17) 0.0031(16)
C1 0.045(4) 0.024(3) 0.031(3) -0.013(2) -0.013(3) 0.016(3)
C2 0.022(2) 0.014(2) 0.029(3) -0.003(2) 0.000(2) -0.0012(19)
C3 0.018(2) 0.011(2) 0.025(3) -0.0045(19) 0.002(2) 0.0002(18)
C4 0.024(3) 0.014(2) 0.030(3) 0.000(2) 0.003(2) 0.0048(19)
C5 0.026(3) 0.027(3) 0.029(3) -0.001(2) -0.008(2) 0.002(2)
C6 0.030(3) 0.019(3) 0.027(3) -0.004(2) -0.001(2) -0.004(2)
C7 0.022(2) 0.011(2) 0.023(3) 0.0000(18) 0.007(2) -0.0030(18)
C8 0.021(2) 0.011(2) 0.024(3) -0.0075(19) 0.008(2) -0.0028(18)
C9 0.028(3) 0.019(3) 0.060(4) -0.014(3) -0.004(3) 0.011(2)
C10 0.031(3) 0.032(3) 0.070(5) -0.005(3) 0.018(3) -0.007(3)
C11 0.032(3) 0.016(3) 0.050(4) -0.013(3) 0.014(3) -0.006(2)
C12 0.047(4) 0.019(3) 0.059(4) -0.003(3) 0.027(3) -0.008(3)
C13 0.068(5) 0.022(3) 0.034(3) 0.004(3) 0.016(3) 0.000(3)
C14 0.043(3) 0.019(3) 0.034(3) 0.001(2) 0.003(3) 0.000(2)
C15 0.031(3) 0.009(2) 0.032(3) -0.003(2) 0.003(2) 0.001(2)
C16 0.022(3) 0.009(2) 0.031(3) 0.001(2) -0.003(2) 0.0025(19)
C17 0.031(3) 0.023(3) 0.032(3) 0.001(2) -0.005(2) 0.007(2)
C18 0.019(3) 0.028(3) 0.047(4) 0.004(3) -0.002(2) 0.007(2)
C19 0.020(3) 0.029(3) 0.052(4) 0.004(3) 0.012(3) -0.001(2)
C20 0.022(3) 0.017(2) 0.037(3) 0.004(2) 0.005(2) 0.003(2)
C21 0.033(3) 0.042(4) 0.042(4) 0.019(3) 0.007(3) 0.003(3)
Cl1 0.0277(7) 0.0388(8) 0.0314(7) -0.0027(6) -0.0003(6) 0.0104(6)
O3 0.045(3) 0.044(3) 0.032(2) 0.014(2) 0.002(2) 0.002(2)
O4 0.035(2) 0.063(3) 0.029(2) 0.004(2) 0.0004(19) 0.017(2)
O5 0.027(2) 0.103(5) 0.066(4) -0.022(3) 0.009(2) 0.011(3)
O6 0.077(4) 0.037(3) 0.075(4) -0.015(3) -0.002(3) 0.015(3)
Na1 0.0220(10) 0.0113(9) 0.0258(11) 0.0003(8) -0.0008(8) -0.0016(7)

loop_
_atom_type_symbol
_atom_type_description
_atom_type_scat_dispersion_real
_atom_type_scat_dispersion_imag
_atom_type_scat_source
C C 0.0033 0.0016 'International Tables Vol C Tables 4.2.6.8 and 6.1.1.4'
H H 0.0000 0.0000 'International Tables Vol C Tables 4.2.6.8 and 6.1.1.4'
N N 0.0061 0.0033 'International Tables Vol C Tables 4.2.6.8 and 6.1.1.4'
Cu Cu 0.3201 1.2651 'International Tables Vol C Tables 4.2.6.8 and 6.1.1.4'
O O 0.0106 0.0060 'International Tables Vol C Tables 4.2.6.8 and 6.1.1.4'
Cl Cl 0.1484 0.1585 'International Tables Vol C Tables 4.2.6.8 and 6.1.1.4'
Na Na 0.0362 0.0249 'International Tables Vol C Tables 4.2.6.8 and 6.1.1.4'

loop_
_geom_angle_atom_site_label_1
_geom_angle_atom_site_label_2
_geom_angle_atom_site_label_3
_geom_angle
_geom_angle_site_symmetry_1
_geom_angle_site_symmetry_3
_geom_angle_publ_flag
N2 Cu1 N3 80.06(18) . . ?
N2 Cu1 N1 79.54(17) . . ?
N3 Cu1 N1 159.28(18) . . ?
N2 Cu1 N5 153.78(19) . . ?
N3 Cu1 N5 97.00(17) . . ?
N1 Cu1 N5 99.66(16) . . ?
N2 Cu1 N4 128.41(18) . . ?
N3 Cu1 N4 99.77(18) . . ?
N1 Cu1 N4 95.72(18) . . ?
N5 Cu1 N4 77.81(17) . . ?
C8 O1 Na1 145.3(3) . . ?
C2 O2 Na1 141.2(3) . 2_556 ?
C2 O2 Na1 133.2(3) . 4_566 ?
Na1 O2 Na1 85.60(13) 2_556 4_566 ?
C2 N1 C1 116.8(4) . . ?
C2 N1 Cu1 116.9(3) . . ?
C1 N1 Cu1 126.2(3) . . ?
C7 N2 C3 123.2(4) . . ?
C7 N2 Cu1 118.3(3) . . ?
C3 N2 Cu1 118.4(3) . . ?
C8 N3 C9 116.5(4) . . ?
C8 N3 Cu1 116.6(3) . . ?
C9 N3 Cu1 126.8(4) . . ?
C11 N4 C15 119.8(5) . . ?
C11 N4 Cu1 126.9(4) . . ?
C15 N4 Cu1 113.3(4) . . ?
C20 N5 C16 120.5(4) . . ?
C20 N5 Cu1 122.1(4) . . ?
C16 N5 Cu1 117.4(3) . . ?
O2 C2 N1 127.5(5) . . ?
O2 C2 C3 120.1(4) . . ?
N1 C2 C3 112.4(4) . . ?
N2 C3 C4 118.7(4) . . ?
N2 C3 C2 112.6(4) . . ?
C4 C3 C2 128.6(4) . . ?
C5 C4 C3 119.1(5) . . ?
C4 C5 C6 120.1(5) . . ?
C7 C6 C5 118.1(5) . . ?
N2 C7 C6 120.7(5) . . ?
N2 C7 C8 112.5(4) . . ?
C6 C7 C8 126.7(5) . . ?
O1 C8 N3 128.5(5) . . ?
O1 C8 C7 119.0(4) . . ?
N3 C8 C7 112.5(4) . . ?
N4 C11 C12 121.2(6) . . ?
N4 C11 C10 116.6(6) . . ?
C12 C11 C10 122.2(6) . . ?
C13 C12 C11 119.2(6) . . ?
C12 C13 C14 118.8(6) . . ?
C15 C14 C13 119.2(6) . . ?
N4 C15 C14 121.9(5) . . ?
N4 C15 C16 114.9(5) . . ?
C14 C15 C16 123.2(5) . . ?
N5 C16 C17 121.2(5) . . ?
N5 C16 C15 116.5(4) . . ?
C17 C16 C15 122.3(5) . . ?
C18 C17 C16 118.4(5) . . ?
C19 C18 C17 119.6(5) . . ?
C18 C19 C20 119.8(6) . . ?
N5 C20 C19 120.5(5) . . ?
N5 C20 C21 117.3(5) . . ?
C19 C20 C21 122.2(5) . . ?
O5 Cl1 O6 109.8(4) . . ?
O5 Cl1 O4 109.8(3) . . ?
O6 Cl1 O4 110.0(4) . . ?
O5 Cl1 O3 110.8(3) . . ?
O6 Cl1 O3 109.0(3) . . ?
O4 Cl1 O3 107.4(3) . . ?
O5 Cl1 Na1 133.0(3) . . ?
O6 Cl1 Na1 117.2(3) . . ?
O4 Cl1 Na1 53.16(17) . . ?
O3 Cl1 Na1 54.9(2) . . ?
Cl1 O3 Na1 97.0(2) . . ?
Cl1 O4 Na1 98.9(2) . . ?
O1 Na1 O2 103.60(16) . 2_546 ?
O1 Na1 O2 114.80(15) . 4_565 ?
O2 Na1 O2 94.40(13) 2_546 4_565 ?
O1 Na1 O4 95.39(16) . . ?
O2 Na1 O4 104.27(16) 2_546 . ?
O2 Na1 O4 139.61(18) 4_565 . ?
O1 Na1 O3 149.08(16) . . ?
O2 Na1 O3 95.31(16) 2_546 . ?
O2 Na1 O3 87.42(15) 4_565 . ?
O4 Na1 O3 55.84(14) . . ?
O1 Na1 Cl1 123.17(12) . . ?
O2 Na1 Cl1 98.34(12) 2_546 . ?
O2 Na1 Cl1 114.91(13) 4_565 . ?
O4 Na1 Cl1 27.97(11) . . ?
O3 Na1 Cl1 28.13(10) . . ?
O1 Na1 C1 83.85(17) . 4_565 ?
O2 Na1 C1 152.63(15) 2_546 4_565 ?
O2 Na1 C1 59.10(14) 4_565 4_565 ?
O4 Na1 C1 101.12(18) . 4_565 ?
O3 Na1 C1 90.52(19) . 4_565 ?
Cl1 Na1 C1 99.30(16) . 4_565 ?
O1 Na1 Na1 118.84(15) . 3_556 ?
O2 Na1 Na1 47.56(10) 2_546 3_556 ?
O2 Na1 Na1 46.84(10) 4_565 3_556 ?
O4 Na1 Na1 138.08(15) . 3_556 ?
O3 Na1 Na1 91.97(13) . 3_556 ?
Cl1 Na1 Na1 114.70(10) . 3_556 ?
C1 Na1 Na1 105.64(13) 4_565 3_556 ?
N6 C22 C23 161(4) . . ?
N6B C22B C23B 151(5) . . ?
N6C C22C C23C 156(4) . . ?
N6D C22D C23D 166(4) . . ?
N6E C22E C23E 167(5) . . ?

loop_
_geom_bond_atom_site_label_1
_geom_bond_atom_site_label_2
_geom_bond_distance
_geom_bond_site_symmetry_2
_geom_bond_publ_flag
Cu1 N2 1.930(4) . ?
Cu1 N3 1.996(4) . ?
Cu1 N1 1.998(4) . ?
Cu1 N5 2.041(4) . ?
Cu1 N4 2.189(5) . ?
O1 C8 1.257(6) . ?
O1 Na1 2.230(4) . ?
O2 C2 1.269(6) . ?
O2 Na1 2.288(4) 2_556 ?
O2 Na1 2.315(4) 4_566 ?
N1 C2 1.316(6) . ?
N1 C1 1.456(7) . ?
N2 C7 1.331(6) . ?
N2 C3 1.334(6) . ?
N3 C8 1.316(6) . ?
N3 C9 1.462(6) . ?
N4 C11 1.319(7) . ?
N4 C15 1.342(7) . ?
N5 C20 1.335(7) . ?
N5 C16 1.342(7) . ?
C2 C3 1.498(7) . ?
C3 C4 1.392(7) . ?
C4 C5 1.384(7) . ?
C5 C6 1.395(7) . ?
C6 C7 1.370(7) . ?
C7 C8 1.512(7) . ?
C10 C11 1.498(8) . ?
C11 C12 1.406(9) . ?
C12 C13 1.371(9) . ?
C13 C14 1.383(9) . ?
C14 C15 1.376(8) . ?
C15 C16 1.495(8) . ?
C16 C17 1.390(7) . ?
C17 C18 1.381(9) . ?
C18 C19 1.369(9) . ?
C19 C20 1.383(7) . ?
C20 C21 1.495(8) . ?
Cl1 O5 1.415(5) . ?
Cl1 O6 1.433(5) . ?
Cl1 O4 1.441(5) . ?
Cl1 O3 1.442(4) . ?
Cl1 Na1 3.035(3) . ?
O3 Na1 2.501(5) . ?
O4 Na1 2.458(5) . ?
Na1 O2 2.288(4) 2_546 ?
Na1 O2 2.315(4) 4_565 ?
Na1 C1 3.104(6) 4_565 ?
Na1 Na1 3.127(4) 3_556 ?
N6 C22 1.09(2) . ?
C22 C23 1.49(2) . ?
N6B C22B 1.07(3) . ?
C22B C23B 1.49(3) . ?
N6C C22C 1.08(2) . ?
C22C C23C 1.50(3) . ?
N6D C22D 1.07(2) . ?
C22D C23D 1.48(2) . ?
N6E C22E 1.07(3) . ?
C22E C23E 1.48(2) . ?
